data_1544586
loop_
_publ_author_name
'Wang, Cong'
'Wang, An-Ran'
'Li, Sheng-Li'

_publ_section_title
;
 9<i>H</i>-Carbazole-9-carbaldehyde
;
_journal_issue 11
_journal_name_full IUCrData
_journal_page_first x161757
_journal_paper_doi 10.1107/S2414314616017570
_journal_volume 1
_journal_year 2016
_chemical_formula_iupac 'C13 H9 N O'
_chemical_formula_moiety 'C13 H9 N O'
_chemical_formula_sum 'C13 H9 N O'
_chemical_formula_weight 195.21
_chemical_name_systematic
;
9<i>H</i>-Carbazole-9-carbaldehyde
;
_space_group_crystal_system monoclinic
_space_group_IT_number 4
_space_group_name_Hall 'P 2yb'
_space_group_name_H-M_alt 'P 1 21 1'
_symmetry_space_group_name_Hall 'P 2yb'
_symmetry_space_group_name_H-M 'P 1 21 1'
_atom_sites_solution_hydrogens geom
_audit_creation_method SHELXL-2014/6
_cell_angle_alpha 90
_cell_angle_beta 109.548(2)
_cell_angle_gamma 90
_cell_formula_units_Z 4
_cell_length_a 12.957(2)
_cell_length_b 5.3621(10)
_cell_length_c 14.440(3)
_cell_measurement_reflns_used 5371
_cell_measurement_temperature 296(2)
_cell_measurement_theta_max 26.96
_cell_measurement_theta_min 2.59
_cell_volume 945.4(3)
_computing_cell_refinement
;
SAINT (Bruker, 2007)
;
_computing_data_collection
;
SMART (Bruker, 2007)
;
_computing_data_reduction
;
SAINT (Bruker, 2007)
;
_computing_molecular_graphics
;
Mercury (Macrae <i>et al.</i>,  2008)
;
_computing_publication_material
;
SHELXL2014 (Sheldrick, 2015), PLATON (Spek, 2009)
and publCIF (Westrip, 2010)'
;
_computing_structure_refinement
;
SHELXL2014 (Sheldrick, 2015)
;
_computing_structure_solution
;
SHELXS97 (Sheldrick, 2008)
;
_diffrn_ambient_temperature 296(2)
_diffrn_measured_fraction_theta_full 0.992
_diffrn_measured_fraction_theta_max 0.923
_diffrn_measurement_device_type 'Bruker SMART CCD area detector'
_diffrn_measurement_method 'phi and omega scans'
_diffrn_radiation_monochromator graphite
_diffrn_radiation_source 'fine-focus sealed tube'
_diffrn_radiation_type MoK\a
_diffrn_radiation_wavelength 0.71073
_diffrn_reflns_av_R_equivalents 0.0179
_diffrn_reflns_limit_h_max 16
_diffrn_reflns_limit_h_min -16
_diffrn_reflns_limit_k_max 6
_diffrn_reflns_limit_k_min -6
_diffrn_reflns_limit_l_max 18
_diffrn_reflns_limit_l_min -15
_diffrn_reflns_number 3577
_diffrn_reflns_theta_full 25.242
_diffrn_reflns_theta_max 27.239
_diffrn_reflns_theta_min 1.496
_exptl_absorpt_coefficient_mu 0.088
_exptl_absorpt_correction_T_max 0.9827
_exptl_absorpt_correction_T_min 0.9742
_exptl_absorpt_correction_type multi-scan
_exptl_absorpt_process_details
;
(SADABS; Bruker, 2007)
;
_exptl_crystal_colour yellow
_exptl_crystal_density_diffrn 1.371
_exptl_crystal_description rod
_exptl_crystal_F_000 408
_exptl_crystal_size_max 0.30
_exptl_crystal_size_mid 0.20
_exptl_crystal_size_min 0.20
_refine_diff_density_max 0.195
_refine_diff_density_min -0.163
_refine_ls_extinction_coef 0.011(3)
_refine_ls_extinction_expression Fc^*^=kFc[1+0.001xFc^2^\l^3^/sin(2\q)]^-1/4^
_refine_ls_extinction_method
;
SHELXL2014 (Sheldrick, 2015)
;
_refine_ls_goodness_of_fit_ref 1.069
_refine_ls_hydrogen_treatment constr
_refine_ls_matrix_type full
_refine_ls_number_parameters 273
_refine_ls_number_reflns 3577
_refine_ls_number_restraints 1
_refine_ls_restrained_S_all 1.069
_refine_ls_R_factor_all 0.0299
_refine_ls_R_factor_gt 0.0288
_refine_ls_shift/su_max 0.000
_refine_ls_shift/su_mean 0.000
_refine_ls_structure_factor_coef Fsqd
_refine_ls_weighting_details 'w=1/[\s^2^(Fo^2^)+(0.0405P)^2^+0.1094P] where P=(Fo^2^+2Fc^2^)/3'
_refine_ls_weighting_scheme calc
_refine_ls_wR_factor_gt 0.0746
_refine_ls_wR_factor_ref 0.0756
_reflns_number_gt 3457
_reflns_number_total 3577
_reflns_threshold_expression 'I > 2\s(I)'
_cod_data_source_file su4078sup1.cif
_cod_data_source_block I
_cod_database_code 1544586
_shelx_space_group_comment
;
The symmetry employed for this shelxl refinement is uniquely defined
by the following loop, which should always be used as a source of
symmetry information in preference to the above space-group names.
They are only intended as comments.
;
_shelx_estimated_absorpt_t_min 0.974
_shelx_estimated_absorpt_t_max 0.983
_shelxl_version_number 2014/6

loop_
_space_group_symop_operation_xyz
'x, y, z'
'-x, y+1/2, -z'

loop_
_atom_site_type_symbol
_atom_site_label
_atom_site_fract_x
_atom_site_fract_y
_atom_site_fract_z
_atom_site_U_iso_or_equiv
_atom_site_adp_type
_atom_site_calc_flag
_atom_site_occupancy
O O1 -0.07452(11) 1.2319(3) 0.34069(11) 0.0349(4) Uani d 1
N N1 0.04534(12) 1.0956(3) 0.26573(11) 0.0241(3) Uani d 1
C C1 0.08756(14) 1.1098(4) 0.18707(13) 0.0238(4) Uani d 1
C C2 0.06519(16) 1.2822(4) 0.11060(14) 0.0290(4) Uani d 1
H H2 0.0155 1.4113 0.1048 0.035 Uiso calc 1
C C3 0.11964(17) 1.2538(4) 0.04364(14) 0.0321(5) Uani d 1
H H3 0.1060 1.3655 -0.0084 0.038 Uiso calc 1
C C4 0.19488(16) 1.0603(5) 0.05256(14) 0.0319(5) Uani d 1
H H4 0.2305 1.0458 0.0066 0.038 Uiso calc 1
C C5 0.21699(15) 0.8901(4) 0.12896(14) 0.0283(4) Uani d 1
H H5 0.2670 0.7617 0.1346 0.034 Uiso calc 1
C C6 0.16291(15) 0.9149(4) 0.19725(14) 0.0236(4) Uani d 1
C C7 0.16787(14) 0.7763(4) 0.28531(13) 0.0223(4) Uani d 1
C C8 0.22834(15) 0.5698(4) 0.33153(14) 0.0274(4) Uani d 1
H H8 0.2761 0.4913 0.3051 0.033 Uiso calc 1
C C9 0.21617(16) 0.4829(4) 0.41779(15) 0.0308(5) Uani d 1
H H9 0.2561 0.3450 0.4494 0.037 Uiso calc 1
C C10 0.14431(16) 0.6008(5) 0.45775(14) 0.0313(5) Uani d 1
H H10 0.1377 0.5400 0.5158 0.038 Uiso calc 1
C C11 0.08271(15) 0.8061(4) 0.41284(14) 0.0281(4) Uani d 1
H H11 0.0349 0.8836 0.4396 0.034 Uiso calc 1
C C12 0.09520(15) 0.8919(4) 0.32609(14) 0.0236(4) Uani d 1
C C13 -0.03400(16) 1.2500(4) 0.27651(15) 0.0296(4) Uani d 1
H H13 -0.0587 1.3785 0.2312 0.036 Uiso calc 1
O O2 0.16975(11) 0.3158(3) 0.83309(10) 0.0329(4) Uani d 1
N N2 0.29786(12) 0.3523(3) 0.75651(11) 0.0226(4) Uani d 1
C C15 0.34916(14) 0.2512(4) 0.69175(12) 0.0212(4) Uani d 1
C C16 0.31665(15) 0.0519(4) 0.62757(13) 0.0241(4) Uani d 1
H H16 0.2526 -0.0358 0.6206 0.029 Uiso calc 1
C C17 0.38418(16) -0.0113(4) 0.57397(14) 0.0262(4) Uani d 1
H H17 0.3648 -0.1440 0.5301 0.031 Uiso calc 1
C C18 0.48043(15) 0.1204(4) 0.58462(14) 0.0268(4) Uani d 1
H H18 0.5244 0.0732 0.5482 0.032 Uiso calc 1
C C19 0.51149(15) 0.3209(4) 0.64885(14) 0.0257(4) Uani d 1
H H19 0.5753 0.4092 0.6553 0.031 Uiso calc 1
C C20 0.44523(14) 0.3873(4) 0.70346(13) 0.0216(4) Uani d 1
C C21 0.45419(14) 0.5768(4) 0.77753(13) 0.0225(4) Uani d 1
C C22 0.53065(15) 0.7648(4) 0.81761(13) 0.0258(4) Uani d 1
H H22 0.5916 0.7835 0.7979 0.031 Uiso calc 1
C C23 0.51438(17) 0.9228(4) 0.88710(14) 0.0300(4) Uani d 1
H H23 0.5648 1.0488 0.9142 0.036 Uiso calc 1
C C24 0.42294(17) 0.8954(4) 0.91706(14) 0.0295(4) Uani d 1
H H24 0.4138 1.0039 0.9640 0.035 Uiso calc 1
C C25 0.34560(16) 0.7107(4) 0.87868(14) 0.0266(4) Uani d 1
H H25 0.2848 0.6934 0.8987 0.032 Uiso calc 1
C C26 0.36272(15) 0.5518(4) 0.80878(13) 0.0218(4) Uani d 1
C C27 0.20807(15) 0.2484(4) 0.77125(14) 0.0264(4) Uani d 1
H H27 0.1739 0.1164 0.7308 0.032 Uiso calc 1

loop_
_atom_site_aniso_label
_atom_site_aniso_U_11
_atom_site_aniso_U_22
_atom_site_aniso_U_33
_atom_site_aniso_U_12
_atom_site_aniso_U_13
_atom_site_aniso_U_23
O1 0.0335(7) 0.0374(9) 0.0392(8) 0.0030(7) 0.0195(6) -0.0046(7)
N1 0.0228(7) 0.0241(9) 0.0265(8) -0.0001(7) 0.0097(6) -0.0009(7)
C1 0.0213(8) 0.0260(10) 0.0237(9) -0.0040(8) 0.0072(7) -0.0048(8)
C2 0.0304(10) 0.0264(11) 0.0283(10) -0.0004(9) 0.0071(8) -0.0005(9)
C3 0.0385(11) 0.0324(12) 0.0229(10) -0.0069(10) 0.0071(8) 0.0030(9)
C4 0.0333(10) 0.0398(13) 0.0252(10) -0.0057(10) 0.0131(8) -0.0043(9)
C5 0.0267(10) 0.0316(11) 0.0284(10) 0.0009(9) 0.0116(8) -0.0032(9)
C6 0.0213(9) 0.0227(10) 0.0251(9) -0.0025(7) 0.0055(7) -0.0028(8)
C7 0.0205(8) 0.0234(10) 0.0233(9) -0.0034(8) 0.0078(7) -0.0038(8)
C8 0.0242(9) 0.0257(11) 0.0310(10) 0.0008(8) 0.0073(8) -0.0004(9)
C9 0.0287(10) 0.0276(11) 0.0316(10) -0.0002(8) 0.0041(8) 0.0053(9)
C10 0.0315(10) 0.0371(12) 0.0243(9) -0.0084(10) 0.0079(8) 0.0032(9)
C11 0.0268(9) 0.0333(11) 0.0259(9) -0.0052(9) 0.0109(8) -0.0031(8)
C12 0.0210(8) 0.0238(10) 0.0249(9) -0.0042(8) 0.0062(7) -0.0029(8)
C13 0.0271(9) 0.0267(11) 0.0347(11) 0.0029(8) 0.0100(8) -0.0027(9)
O2 0.0333(7) 0.0396(10) 0.0322(7) 0.0029(7) 0.0194(6) 0.0050(7)
N2 0.0239(8) 0.0236(9) 0.0222(8) 0.0019(6) 0.0103(6) 0.0011(6)
C15 0.0233(8) 0.0219(10) 0.0195(8) 0.0043(8) 0.0087(7) 0.0049(8)
C16 0.0249(9) 0.0228(10) 0.0240(9) -0.0013(8) 0.0073(7) 0.0026(8)
C17 0.0340(10) 0.0233(10) 0.0204(9) 0.0020(8) 0.0080(8) -0.0015(8)
C18 0.0298(9) 0.0305(11) 0.0238(9) 0.0036(8) 0.0139(8) 0.0014(8)
C19 0.0240(9) 0.0298(11) 0.0256(9) -0.0001(8) 0.0112(8) 0.0030(8)
C20 0.0249(9) 0.0190(9) 0.0206(9) 0.0010(7) 0.0071(7) 0.0039(8)
C21 0.0254(9) 0.0216(10) 0.0201(8) 0.0031(8) 0.0071(7) 0.0045(8)
C22 0.0278(9) 0.0257(11) 0.0233(9) -0.0016(8) 0.0076(7) 0.0035(8)
C23 0.0353(11) 0.0253(11) 0.0260(10) -0.0018(9) 0.0059(8) 0.0009(8)
C24 0.0398(11) 0.0260(11) 0.0209(9) 0.0051(9) 0.0079(8) -0.0012(8)
C25 0.0299(9) 0.0273(11) 0.0239(9) 0.0063(8) 0.0109(8) 0.0032(8)
C26 0.0246(9) 0.0207(10) 0.0194(8) 0.0031(7) 0.0063(7) 0.0043(7)
C27 0.0246(9) 0.0282(11) 0.0278(9) 0.0007(8) 0.0106(8) 0.0070(8)

loop_
_atom_type_symbol
_atom_type_description
_atom_type_scat_dispersion_real
_atom_type_scat_dispersion_imag
_atom_type_scat_source
C C 0.0033 0.0016 'International Tables Vol C Tables 4.2.6.8 and 6.1.1.4'
H H 0.0000 0.0000 'International Tables Vol C Tables 4.2.6.8 and 6.1.1.4'
N N 0.0061 0.0033 'International Tables Vol C Tables 4.2.6.8 and 6.1.1.4'
O O 0.0106 0.0060 'International Tables Vol C Tables 4.2.6.8 and 6.1.1.4'

loop_
_geom_angle_atom_site_label_1
_geom_angle_atom_site_label_2
_geom_angle_atom_site_label_3
_geom_angle
C13 N1 C12 127.14(16)
C13 N1 C1 124.34(17)
C12 N1 C1 108.47(15)
C2 C1 C6 121.97(17)
C2 C1 N1 129.53(18)
C6 C1 N1 108.48(17)
C3 C2 C1 117.48(19)
C3 C2 H2 121.3
C1 C2 H2 121.3
C2 C3 C4 121.31(19)
C2 C3 H3 119.3
C4 C3 H3 119.3
C5 C4 C3 120.90(18)
C5 C4 H4 119.6
C3 C4 H4 119.6
C4 C5 C6 118.78(19)
C4 C5 H5 120.6
C6 C5 H5 120.6
C5 C6 C1 119.56(18)
C5 C6 C7 133.13(19)
C1 C6 C7 107.31(16)
C8 C7 C12 119.81(18)
C8 C7 C6 132.74(17)
C12 C7 C6 107.44(17)
C9 C8 C7 118.89(18)
C9 C8 H8 120.6
C7 C8 H8 120.6
C8 C9 C10 120.6(2)
C8 C9 H9 119.7
C10 C9 H9 119.7
C11 C10 C9 121.61(19)
C11 C10 H10 119.2
C9 C10 H10 119.2
C10 C11 C12 117.41(19)
C10 C11 H11 121.3
C12 C11 H11 121.3
C11 C12 C7 121.65(19)
C11 C12 N1 130.04(18)
C7 C12 N1 108.30(16)
O1 C13 N1 124.9(2)
O1 C13 H13 117.6
N1 C13 H13 117.6
C27 N2 C26 127.54(16)
C27 N2 C15 123.73(18)
C26 N2 C15 108.31(15)
C16 C15 C20 122.73(16)
C16 C15 N2 128.99(17)
C20 C15 N2 108.27(16)
C15 C16 C17 116.96(17)
C15 C16 H16 121.5
C17 C16 H16 121.5
C16 C17 C18 121.40(18)
C16 C17 H17 119.3
C18 C17 H17 119.3
C19 C18 C17 120.91(17)
C19 C18 H18 119.5
C17 C18 H18 119.5
C18 C19 C20 118.70(18)
C18 C19 H19 120.6
C20 C19 H19 120.6
C19 C20 C15 119.29(18)
C19 C20 C21 133.13(18)
C15 C20 C21 107.56(15)
C22 C21 C26 119.50(17)
C22 C21 C20 132.98(16)
C26 C21 C20 107.51(16)
C23 C22 C21 118.95(17)
C23 C22 H22 120.5
C21 C22 H22 120.5
C22 C23 C24 120.72(19)
C22 C23 H23 119.6
C24 C23 H23 119.6
C25 C24 C23 121.72(19)
C25 C24 H24 119.1
C23 C24 H24 119.1
C24 C25 C26 117.21(18)
C24 C25 H25 121.4
C26 C25 H25 121.4
C25 C26 C21 121.91(18)
C25 C26 N2 129.73(17)
C21 C26 N2 108.35(15)
O2 C27 N2 124.9(2)
O2 C27 H27 117.6
N2 C27 H27 117.6

loop_
_geom_bond_atom_site_label_1
_geom_bond_atom_site_label_2
_geom_bond_distance
O1 C13 1.212(2)
N1 C13 1.369(3)
N1 C12 1.412(3)
N1 C1 1.418(2)
C1 C2 1.394(3)
C1 C6 1.404(3)
C2 C3 1.383(3)
C2 H2 0.9300
C3 C4 1.400(3)
C3 H3 0.9300
C4 C5 1.386(3)
C4 H4 0.9300
C5 C6 1.394(3)
C5 H5 0.9300
C6 C7 1.456(3)
C7 C8 1.391(3)
C7 C12 1.410(2)
C8 C9 1.387(3)
C8 H8 0.9300
C9 C10 1.400(3)
C9 H9 0.9300
C10 C11 1.387(3)
C10 H10 0.9300
C11 C12 1.394(3)
C11 H11 0.9300
C13 H13 0.9300
O2 C27 1.213(2)
N2 C27 1.369(2)
N2 C26 1.413(2)
N2 C15 1.423(2)
C15 C16 1.385(3)
C15 C20 1.403(3)
C16 C17 1.390(3)
C16 H16 0.9300
C17 C18 1.396(3)
C17 H17 0.9300
C18 C19 1.389(3)
C18 H18 0.9300
C19 C20 1.392(3)
C19 H19 0.9300
C20 C21 1.452(3)
C21 C22 1.396(3)
C21 C26 1.409(2)
C22 C23 1.382(3)
C22 H22 0.9300
C23 C24 1.398(3)
C23 H23 0.9300
C24 C25 1.386(3)
C24 H24 0.9300
C25 C26 1.394(3)
C25 H25 0.9300
C27 H27 0.9300

loop_
_geom_hbond_atom_site_label_D
_geom_hbond_atom_site_label_H
_geom_hbond_atom_site_label_A
_geom_hbond_site_symmetry_A
_geom_hbond_distance_DH
_geom_hbond_distance_HA
_geom_hbond_distance_DA
_geom_hbond_angle_DHA
C27 H27 O1 2_536 0.93 2.47 3.378(3) 166

loop_
_geom_torsion_atom_site_label_1
_geom_torsion_atom_site_label_2
_geom_torsion_atom_site_label_3
_geom_torsion_atom_site_label_4
_geom_torsion
C13 N1 C1 C2 4.3(3)
C12 N1 C1 C2 -178.30(19)
C13 N1 C1 C6 -176.87(18)
C12 N1 C1 C6 0.5(2)
C6 C1 C2 C3 0.5(3)
N1 C1 C2 C3 179.17(19)
C1 C2 C3 C4 -0.4(3)
C2 C3 C4 C5 0.2(3)
C3 C4 C5 C6 -0.1(3)
C4 C5 C6 C1 0.2(3)
C4 C5 C6 C7 -178.6(2)
C2 C1 C6 C5 -0.4(3)
N1 C1 C6 C5 -179.32(17)
C2 C1 C6 C7 178.65(17)
N1 C1 C6 C7 -0.3(2)
C5 C6 C7 C8 -0.3(4)
C1 C6 C7 C8 -179.1(2)
C5 C6 C7 C12 178.8(2)
C1 C6 C7 C12 -0.1(2)
C12 C7 C8 C9 -0.5(3)
C6 C7 C8 C9 178.5(2)
C7 C8 C9 C10 0.0(3)
C8 C9 C10 C11 0.4(3)
C9 C10 C11 C12 -0.2(3)
C10 C11 C12 C7 -0.3(3)
C10 C11 C12 N1 -179.03(19)
C8 C7 C12 C11 0.6(3)
C6 C7 C12 C11 -178.60(18)
C8 C7 C12 N1 179.61(16)
C6 C7 C12 N1 0.4(2)
C13 N1 C12 C11 -4.4(3)
C1 N1 C12 C11 178.3(2)
C13 N1 C12 C7 176.75(18)
C1 N1 C12 C7 -0.6(2)
C12 N1 C13 O1 -0.7(3)
C1 N1 C13 O1 176.17(19)
C27 N2 C15 C16 5.7(3)
C26 N2 C15 C16 178.78(18)
C27 N2 C15 C20 -173.23(16)
C26 N2 C15 C20 -0.1(2)
C20 C15 C16 C17 0.2(3)
N2 C15 C16 C17 -178.55(18)
C15 C16 C17 C18 0.1(3)
C16 C17 C18 C19 -0.5(3)
C17 C18 C19 C20 0.6(3)
C18 C19 C20 C15 -0.3(3)
C18 C19 C20 C21 177.9(2)
C16 C15 C20 C19 -0.1(3)
N2 C15 C20 C19 178.90(16)
C16 C15 C20 C21 -178.76(17)
N2 C15 C20 C21 0.2(2)
C19 C20 C21 C22 2.6(4)
C15 C20 C21 C22 -179.0(2)
C19 C20 C21 C26 -178.7(2)
C15 C20 C21 C26 -0.2(2)
C26 C21 C22 C23 -0.2(3)
C20 C21 C22 C23 178.5(2)
C21 C22 C23 C24 0.0(3)
C22 C23 C24 C25 -0.1(3)
C23 C24 C25 C26 0.2(3)
C24 C25 C26 C21 -0.3(3)
C24 C25 C26 N2 -178.85(18)
C22 C21 C26 C25 0.3(3)
C20 C21 C26 C25 -178.64(17)
C22 C21 C26 N2 179.13(16)
C20 C21 C26 N2 0.2(2)
C27 N2 C26 C25 -8.6(3)
C15 N2 C26 C25 178.65(18)
C27 N2 C26 C21 172.73(18)
C15 N2 C26 C21 0.0(2)
C26 N2 C27 O2 0.3(3)
C15 N2 C27 O2 172.09(18)

_cod_database_fobs_code 1544586
